data_7034335
loop_
_publ_author_name
'Naktode, Kishor'
'Bhattacharjee, Jayeeta'
'Nayek, Hari Pada'
'Panda, Tarun K.'

_publ_section_title
;
 Imidazol-2-ylidene-N'-phenylureate ligands in alkali and alkaline earth
 metal coordination spheres - heterocubane core to polymeric structural
 motif formation.
;
_journal_issue 16
_journal_name_full 'Dalton transactions (Cambridge, England : 2003)'
_journal_page_first 7458
_journal_page_last 7469
_journal_paper_doi 10.1039/c5dt00490j
_journal_volume 44
_journal_year 2015
_chemical_formula_sum 'C128 H148 K4 N16 O8'
_chemical_formula_weight 2195.02
_chemical_name_systematic
;
 ?
;
_space_group_crystal_system tetragonal
_space_group_IT_number 114
_space_group_name_Hall 'P -4 2n'
_space_group_name_H-M_alt 'P -4 21 c'
_symmetry_space_group_name_Hall 'P -4 2n'
_symmetry_space_group_name_H-M 'P -4 21 c'
_atom_sites_solution_hydrogens geom
_audit_creation_method SHELXL-2013
_audit_update_record
;
2015-03-02 deposited with the CCDC.
2015-03-09 downloaded from the CCDC.
;
_cell_angle_alpha 90
_cell_angle_beta 90
_cell_angle_gamma 90
_cell_formula_units_Z 2
_cell_length_a 15.1711(6)
_cell_length_b 15.1711(6)
_cell_length_c 25.4506(13)
_cell_measurement_reflns_used 3163
_cell_measurement_temperature 150(2)
_cell_measurement_theta_max 70.5283
_cell_measurement_theta_min 3.3893
_cell_volume 5857.8(4)
_computing_cell_refinement
'CrysAlisPro, Agilent Technologies,Version 1.171.35.19 (release 27-10-2011CrysAlis171 .NET)(compiled Oct 27'
_computing_data_collection
'CrysAlisPro, Agilent Technologies,Version 1.171.35.19 (release 27-10-2011CrysAlis171 .NET)(compiled Oct 27'
_computing_data_reduction
'CrysAlisPro, Agilent Technologies,Version 1.171.35.19 (release 27-10-2011CrysAlis171 .NET)(compiled Oct 27'
_computing_molecular_graphics 'ORTEP III & Olex 2.1'
_computing_publication_material WinGX
_computing_structure_refinement 'SHELXL-2013 (Sheldrick, 2013)'
_computing_structure_solution 'SHELXL-2013 (Sheldrick, 2013)'
_diffrn_ambient_temperature 150(2)
_diffrn_measured_fraction_theta_full 0.999
_diffrn_measured_fraction_theta_max 0.991
_diffrn_measurement_device_type 'SuperNova, Dual, Cu at zero, Eos'
_diffrn_radiation_type CuK\a
_diffrn_radiation_wavelength 1.54184
_diffrn_reflns_av_R_equivalents 0.0315
_diffrn_reflns_av_unetI/netI 0.0350
_diffrn_reflns_Laue_measured_fraction_full 0.999
_diffrn_reflns_Laue_measured_fraction_max 0.991
_diffrn_reflns_limit_h_max 12
_diffrn_reflns_limit_h_min -18
_diffrn_reflns_limit_k_max 10
_diffrn_reflns_limit_k_min -18
_diffrn_reflns_limit_l_max 28
_diffrn_reflns_limit_l_min -30
_diffrn_reflns_number 12758
_diffrn_reflns_point_group_measured_fraction_full 1.000
_diffrn_reflns_point_group_measured_fraction_max 0.991
_diffrn_reflns_theta_full 67.684
_diffrn_reflns_theta_max 70.661
_diffrn_reflns_theta_min 3.391
_diffrn_source 'SuperNova (Cu) X-ray Source'
_exptl_absorpt_coefficient_mu 1.858
_exptl_absorpt_correction_T_max 1.00000
_exptl_absorpt_correction_T_min 0.61424
_exptl_absorpt_correction_type multi-scan
_exptl_absorpt_process_details
'CrysAlisPro, Agilent Technologies,Version 1.171.35.19 (release 27-10-2011 CrysAlis171 .NET)(compiled Oct 27'
_exptl_crystal_colour colorless
_exptl_crystal_density_diffrn 1.244
_exptl_crystal_description block
_exptl_crystal_F_000 2336
_exptl_crystal_size_max 0.28
_exptl_crystal_size_mid 0.23
_exptl_crystal_size_min 0.19
_refine_diff_density_max 0.246
_refine_diff_density_min -0.312
_refine_diff_density_rms 0.049
_refine_ls_abs_structure_details
;
 Refined as an inversion twin.
;
_refine_ls_abs_structure_Flack -0.03(2)
_refine_ls_extinction_coef 0.0009(2)
_refine_ls_extinction_expression Fc^*^=kFc[1+0.001xFc^2^\l^3^/sin(2\q)]^-1/4^
_refine_ls_extinction_method SHELXL
_refine_ls_goodness_of_fit_ref 1.043
_refine_ls_hydrogen_treatment constr
_refine_ls_matrix_type full
_refine_ls_number_parameters 377
_refine_ls_number_reflns 4870
_refine_ls_number_restraints 0
_refine_ls_restrained_S_all 1.043
_refine_ls_R_factor_all 0.0760
_refine_ls_R_factor_gt 0.0586
_refine_ls_shift/su_max 0.002
_refine_ls_shift/su_mean 0.000
_refine_ls_structure_factor_coef Fsqd
_refine_ls_weighting_details 'w=1/[\s^2^(Fo^2^)+(0.1066P)^2^+0.4749P] where P=(Fo^2^+2Fc^2^)/3'
_refine_ls_weighting_scheme calc
_refine_ls_wR_factor_gt 0.1573
_refine_ls_wR_factor_ref 0.1771
_reflns_Friedel_coverage 0.811
_reflns_Friedel_fraction_full 1.000
_reflns_Friedel_fraction_max 0.991
_reflns_number_gt 3793
_reflns_number_total 4870
_reflns_threshold_expression 'I > 2\s(I)'
_cod_data_source_file c5dt00490j2.cif
_cod_data_source_block 2b
_cod_depositor_comments 'Adding full bibliography for 7034333--7034339.cif.'
_cod_original_cell_volume 5857.8(6)
_cod_database_code 7034335
_shelx_space_group_comment
;
The symmetry employed for this shelxl refinement is uniquely defined
by the following loop, which should always be used as a source of
symmetry information in preference to the above space-group names.
They are only intended as comments.
;
_shelxl_version_number 2013-4

loop_
_space_group_symop_operation_xyz
'x, y, z'
'-x, -y, z'
'x+1/2, -y+1/2, -z+1/2'
'-x+1/2, y+1/2, -z+1/2'
'y+1/2, x+1/2, z+1/2'
'-y+1/2, -x+1/2, z+1/2'
'-y, x, -z'
'y, -x, -z'

loop_
_atom_site_label
_atom_site_type_symbol
_atom_site_fract_x
_atom_site_fract_y
_atom_site_fract_z
_atom_site_U_iso_or_equiv
_atom_site_adp_type
_atom_site_occupancy
_atom_site_site_symmetry_order
_atom_site_calc_flag
_atom_site_refinement_flags_posn
_atom_site_refinement_flags_adp
_atom_site_refinement_flags_occupancy
_atom_site_disorder_assembly
_atom_site_disorder_group
K1 K 0.06836(7) 0.10236(7) 0.06164(4) 0.0581(3) Uani 1 1 d . . . . .
O1 O 0.1011(2) -0.0676(2) 0.04471(12) 0.0592(8) Uani 1 1 d . . . . .
N1 N 0.1594(3) 0.2069(3) -0.01131(16) 0.0571(9) Uani 1 1 d . . . . .
N4 N 0.2346(3) -0.0853(3) 0.08845(18) 0.0664(11) Uani 1 1 d . . . . .
N2 N 0.2872(3) 0.2325(3) -0.06695(18) 0.0643(10) Uani 1 1 d . . . . .
N3 N 0.2765(3) 0.3039(3) 0.0076(2) 0.0707(12) Uani 1 1 d . . . . .
C1 C 0.2323(3) 0.2444(3) -0.0234(2) 0.0595(12) Uani 1 1 d . . . . .
C27 C 0.1770(3) -0.1027(3) 0.05148(18) 0.0554(11) Uani 1 1 d . . . . .
C26 C 0.2100(5) -0.0328(4) 0.1307(2) 0.0767(17) Uani 1 1 d . . . . .
C4 C 0.2393(4) 0.3461(4) 0.0527(2) 0.0664(13) Uani 1 1 d . . . . .
C6 C 0.1457(5) 0.4559(4) 0.0883(3) 0.0840(18) Uani 1 1 d . . . . .
H6 H 0.1050 0.5012 0.0838 0.101 Uiso 1 1 calc R U . . .
C3 C 0.3560(4) 0.3274(4) -0.0165(3) 0.0813(17) Uani 1 1 d . . . . .
H3 H 0.3973 0.3666 -0.0029 0.098 Uiso 1 1 calc R U . . .
C2 C 0.3627(4) 0.2847(4) -0.0619(3) 0.0776(15) Uani 1 1 d . . . . .
H2 H 0.4089 0.2887 -0.0859 0.093 Uiso 1 1 calc R U . . .
C7 C 0.1706(5) 0.4343(5) 0.1381(3) 0.0870(19) Uani 1 1 d . . . . .
C9 C 0.2663(5) 0.3218(5) 0.1029(3) 0.0816(17) Uani 1 1 d . . . . .
C11 C 0.1518(6) 0.4398(5) -0.0095(3) 0.095(2) Uani 1 1 d . . . . .
H11A H 0.1105 0.4877 -0.0078 0.142 Uiso 1 1 calc R U . . .
H11B H 0.1249 0.3905 -0.0269 0.142 Uiso 1 1 calc R U . . .
H11C H 0.2030 0.4581 -0.0288 0.142 Uiso 1 1 calc R U . . .
C8 C 0.2316(5) 0.3680(5) 0.1444(3) 0.090(2) Uani 1 1 d . . . . .
H8 H 0.2500 0.3538 0.1782 0.108 Uiso 1 1 calc R U . . .
C5 C 0.1779(4) 0.4138(4) 0.0443(2) 0.0737(15) Uani 1 1 d . . . . .
C10 C 0.3331(6) 0.2486(7) 0.1092(4) 0.123(3) Uani 1 1 d . . . . .
H10A H 0.3393 0.2345 0.1458 0.184 Uiso 1 1 calc R U . . .
H10B H 0.3889 0.2674 0.0955 0.184 Uiso 1 1 calc R U . . .
H10C H 0.3134 0.1974 0.0904 0.184 Uiso 1 1 calc R U . . .
C12 C 0.1350(7) 0.4809(6) 0.1858(3) 0.127(3) Uani 1 1 d . . . . .
H12A H 0.1385 0.5435 0.1806 0.190 Uiso 1 1 calc R U . . .
H12B H 0.1691 0.4648 0.2161 0.190 Uiso 1 1 calc R U . . .
H12C H 0.0746 0.4643 0.1912 0.190 Uiso 1 1 calc R U . . .
C21 C 0.1323(7) -0.0402(7) 0.1584(3) 0.115(3) Uani 1 1 d . . . . .
H21 H 0.0884 -0.0770 0.1455 0.138 Uiso 1 1 calc R U . . .
C25 C 0.2699(9) 0.0250(6) 0.1505(3) 0.138(4) Uani 1 1 d . . . . .
H25 H 0.3179 0.0349 0.1285 0.166 Uiso 1 1 calc R U . A 1
C22 C 0.1171(12) 0.0053(11) 0.2051(4) 0.175(6) Uani 1 1 d . . . . .
H22 H 0.0676 0.0040 0.2267 0.210 Uiso 1 1 calc R U . B 1
O2 O 0.5000 0.5000 0.0716(8) 0.273(13) Uani 1 2 d S T P . .
C23A C 0.223(5) 0.071(2) 0.2134(18) 0.17(2) Uani 0.55(5) 1 d . . P C 1
H23A H 0.1842 0.0839 0.2406 0.209 Uiso 0.55(5) 1 calc R U P C 1
C24A C 0.273(5) 0.068(2) 0.1931(10) 0.22(3) Uani 0.55(5) 1 d . . P C 1
H24A H 0.3247 0.0961 0.2036 0.267 Uiso 0.55(5) 1 calc R U P C 1
C23B C 0.1666(19) 0.052(2) 0.2263(9) 0.094(9) Uani 0.45(5) 1 d . . P C 2
H23B H 0.1683 0.0585 0.2627 0.113 Uiso 0.45(5) 1 calc R U P C 2
C24B C 0.225(6) 0.101(5) 0.192(3) 0.26(4) Uani 0.45(5) 1 d . . P C 2
H24B H 0.2360 0.1610 0.1924 0.316 Uiso 0.45(5) 1 calc R U P C 2
C31 C 0.4776(12) 0.9227(10) 0.1424(5) 0.182(5) Uani 1 1 d . . . . .
H31A H 0.4151 0.9090 0.1413 0.218 Uiso 1 1 calc R U . . .
H31B H 0.5107 0.8702 0.1334 0.218 Uiso 1 1 calc R U . . .
C30 C 0.5019(13) 0.9537(9) 0.1929(4) 0.212(9) Uani 1 1 d . . . . .
H30A H 0.4620 0.9303 0.2192 0.254 Uiso 1 1 calc R U . . .
H30B H 0.5611 0.9343 0.2013 0.254 Uiso 1 1 calc R U . . .
C29 C 0.5275(15) 0.5603(16) 0.1068(9) 0.292(16) Uani 1 1 d . . . . .
H29A H 0.5044 0.6173 0.0964 0.350 Uiso 1 1 calc R U . . .
H29B H 0.5913 0.5638 0.1048 0.350 Uiso 1 1 calc R U . . .
O3 O 0.5000 1.0000 0.1039(8) 0.327(14) Uani 1 2 d S T P . .
C28 C 0.505(2) 0.5456(12) 0.1576(7) 0.302(16) Uani 1 1 d . . . . .
H28A H 0.4497 0.5748 0.1666 0.362 Uiso 1 1 calc R U . . .
H28B H 0.5505 0.5646 0.1817 0.362 Uiso 1 1 calc R U . . .
C14 C 0.2867(3) 0.0774(4) -0.0937(2) 0.0621(12) Uani 1 1 d . . . . .
C19 C 0.3037(4) 0.0502(4) -0.0380(2) 0.0673(13) Uani 1 1 d . . . . .
H19A H 0.3067 0.1017 -0.0161 0.101 Uiso 1 1 calc R U . . .
H19B H 0.3586 0.0189 -0.0361 0.101 Uiso 1 1 calc R U . . .
H19C H 0.2568 0.0127 -0.0261 0.101 Uiso 1 1 calc R U . . .
C13 C 0.2773(4) 0.1666(4) -0.1070(2) 0.0641(13) Uani 1 1 d . . . . .
C20 C 0.2473(5) 0.2880(5) -0.1721(3) 0.092(2) Uani 1 1 d . . . . .
H20A H 0.2388 0.2938 -0.2093 0.138 Uiso 1 1 calc R U . . .
H20B H 0.2973 0.3226 -0.1615 0.138 Uiso 1 1 calc R U . . .
H20C H 0.1957 0.3085 -0.1540 0.138 Uiso 1 1 calc R U . . .
C18 C 0.2632(4) 0.1929(5) -0.1587(2) 0.0748(16) Uani 1 1 d . . . . .
C16 C 0.2664(5) 0.0388(5) -0.1853(2) 0.0837(18) Uani 1 1 d . . . . .
C17 C 0.2583(5) 0.1276(5) -0.1972(3) 0.0851(19) Uani 1 1 d . . . . .
H17 H 0.2493 0.1443 -0.2320 0.102 Uiso 1 1 calc R U . . .
C15 C 0.2804(4) 0.0156(4) -0.1331(2) 0.0705(14) Uani 1 1 d . . . . .
H15 H 0.2858 -0.0437 -0.1245 0.085 Uiso 1 1 calc R U . . .
C20A C 0.2593(6) -0.0302(6) -0.2283(3) 0.116(3) Uani 1 1 d . . . . .
H20D H 0.2671 -0.0878 -0.2133 0.175 Uiso 1 1 calc R U . . .
H20E H 0.3040 -0.0200 -0.2542 0.175 Uiso 1 1 calc R U . . .
H20F H 0.2022 -0.0266 -0.2445 0.175 Uiso 1 1 calc R U . . .

loop_
_atom_site_aniso_label
_atom_site_aniso_U_11
_atom_site_aniso_U_22
_atom_site_aniso_U_33
_atom_site_aniso_U_23
_atom_site_aniso_U_13
_atom_site_aniso_U_12
K1 0.0649(6) 0.0583(6) 0.0511(5) -0.0054(5) -0.0014(5) -0.0009(5)
O1 0.0621(19) 0.064(2) 0.0517(15) 0.0036(15) -0.0035(15) 0.0115(18)
N1 0.056(2) 0.057(2) 0.058(2) -0.0024(19) 0.0006(19) -0.0072(18)
N4 0.071(3) 0.061(3) 0.068(2) -0.004(2) -0.013(2) 0.002(2)
N2 0.061(2) 0.062(2) 0.070(2) 0.001(2) 0.010(2) -0.0070(19)
N3 0.069(3) 0.070(3) 0.073(3) -0.012(2) 0.002(2) -0.018(2)
C1 0.062(3) 0.055(3) 0.062(3) -0.002(2) 0.004(2) -0.003(2)
C27 0.056(3) 0.056(3) 0.055(2) 0.009(2) -0.002(2) 0.001(2)
C26 0.103(5) 0.064(3) 0.063(3) 0.004(3) -0.021(3) 0.011(3)
C4 0.070(3) 0.060(3) 0.069(3) -0.008(3) 0.001(3) -0.009(3)
C6 0.096(5) 0.055(3) 0.100(4) -0.019(3) 0.001(4) -0.003(3)
C3 0.071(4) 0.080(4) 0.093(4) -0.019(3) 0.005(3) -0.026(3)
C2 0.070(3) 0.080(4) 0.083(4) -0.007(3) 0.015(3) -0.021(3)
C7 0.095(5) 0.084(4) 0.082(4) -0.025(4) 0.006(4) -0.021(4)
C9 0.080(4) 0.087(4) 0.078(4) 0.001(3) -0.004(3) -0.006(3)
C11 0.119(5) 0.073(4) 0.092(4) 0.003(4) -0.020(4) -0.006(4)
C8 0.095(5) 0.109(5) 0.067(4) -0.006(4) -0.010(3) -0.010(4)
C5 0.089(4) 0.053(3) 0.080(3) -0.008(3) -0.004(3) -0.014(3)
C10 0.111(6) 0.143(8) 0.114(6) 0.020(6) -0.008(5) 0.037(6)
C12 0.155(9) 0.119(7) 0.106(5) -0.051(5) 0.028(6) -0.018(6)
C21 0.124(7) 0.152(8) 0.069(4) -0.027(5) -0.009(4) 0.026(6)
C25 0.219(12) 0.105(6) 0.090(5) -0.013(5) -0.013(6) -0.070(7)
C22 0.216(14) 0.223(14) 0.086(6) -0.037(8) 0.007(8) 0.074(13)
O2 0.207(18) 0.45(4) 0.167(14) 0.000 0.000 0.12(2)
C23A 0.33(6) 0.082(15) 0.11(2) 0.024(17) -0.13(3) -0.09(3)
C24A 0.53(10) 0.068(15) 0.072(14) 0.015(11) -0.02(2) -0.06(3)
C23B 0.122(18) 0.086(16) 0.074(11) -0.035(10) -0.013(12) -0.023(11)
C24B 0.32(8) 0.11(4) 0.36(10) -0.07(4) 0.03(7) -0.04(4)
C31 0.229(14) 0.181(12) 0.136(9) 0.016(9) -0.002(10) -0.035(12)
C30 0.325(19) 0.218(15) 0.093(6) 0.048(7) -0.044(10) -0.149(16)
C29 0.26(2) 0.31(3) 0.30(3) 0.13(3) -0.14(2) -0.17(2)
O3 0.56(5) 0.232(19) 0.184(14) 0.000 0.000 -0.07(3)
C28 0.59(5) 0.181(16) 0.129(10) -0.001(10) -0.04(2) -0.09(3)
C14 0.054(3) 0.063(3) 0.070(3) -0.002(3) 0.009(2) -0.004(2)
C19 0.066(3) 0.063(3) 0.073(3) -0.001(3) 0.001(3) 0.000(2)
C13 0.060(3) 0.068(3) 0.064(3) -0.003(3) 0.011(2) -0.003(3)
C20 0.101(5) 0.092(5) 0.084(4) 0.023(4) 0.013(4) -0.010(4)
C18 0.075(4) 0.083(4) 0.066(3) 0.009(3) 0.017(3) -0.002(3)
C16 0.082(4) 0.096(5) 0.073(4) -0.016(3) 0.009(3) 0.003(4)
C17 0.080(4) 0.112(6) 0.064(3) 0.002(3) 0.004(3) -0.006(4)
C15 0.063(3) 0.073(3) 0.075(3) -0.010(3) 0.007(3) 0.001(3)
C20A 0.102(6) 0.147(8) 0.100(5) -0.053(5) -0.005(4) 0.007(5)

loop_
_atom_type_symbol
_atom_type_description
_atom_type_scat_dispersion_real
_atom_type_scat_dispersion_imag
_atom_type_scat_source
C C 0.0181 0.0091 'International Tables Vol C Tables 4.2.6.8 and 6.1.1.4'
H H 0.0000 0.0000 'International Tables Vol C Tables 4.2.6.8 and 6.1.1.4'
N N 0.0311 0.0180 'International Tables Vol C Tables 4.2.6.8 and 6.1.1.4'
O O 0.0492 0.0322 'International Tables Vol C Tables 4.2.6.8 and 6.1.1.4'
K K 0.3868 1.0657 'International Tables Vol C Tables 4.2.6.8 and 6.1.1.4'

loop_
_geom_angle_atom_site_label_1
_geom_angle_atom_site_label_2
_geom_angle_atom_site_label_3
_geom_angle
_geom_angle_site_symmetry_1
_geom_angle_site_symmetry_3
O1 K1 O1 87.84(11) 2 .
O1 K1 O1 80.35(10) 2 7
O1 K1 O1 80.34(10) . 7
O1 K1 N1 118.74(12) 2 .
O1 K1 N1 110.39(12) . .
O1 K1 N1 49.02(11) 7 .
O1 K1 C27 94.78(12) 2 7
O1 K1 C27 99.80(12) . 7
O1 K1 C27 23.87(11) 7 7
N1 K1 C27 26.73(12) . 7
O1 K1 C21 105.4(2) 2 .
O1 K1 C21 56.69(16) . .
O1 K1 C21 135.84(16) 7 .
N1 K1 C21 134.0(2) . .
C27 K1 C21 147.41(18) 7 .
O1 K1 C26 124.51(15) 2 .
O1 K1 C26 52.43(12) . .
O1 K1 C26 120.51(14) 7 .
N1 K1 C26 111.47(15) . .
C27 K1 C26 125.33(16) 7 .
C21 K1 C26 23.14(19) . .
O1 K1 C15 83.41(12) 2 7
O1 K1 C15 154.26(13) . 7
O1 K1 C15 121.60(13) 7 7
N1 K1 C15 95.00(13) . 7
C27 K1 C15 105.01(14) 7 7
C21 K1 C15 102.54(17) . 7
C26 K1 C15 114.90(14) . 7
O1 K1 C27 105.35(11) 2 .
O1 K1 C27 17.64(11) . .
O1 K1 C27 85.56(11) 7 .
N1 K1 C27 102.68(12) . .
C27 K1 C27 99.98(9) 7 .
C21 K1 C27 50.42(15) . .
C26 K1 C27 39.00(13) . .
C15 K1 C27 152.74(13) 7 .
O1 K1 K1 45.43(7) 2 2
O1 K1 K1 45.41(8) . 2
O1 K1 K1 89.53(7) 7 2
N1 K1 K1 138.03(8) . 2
C27 K1 K1 113.10(9) 7 2
C21 K1 K1 68.39(18) . 2
C26 K1 K1 81.47(12) . 2
C15 K1 K1 116.10(11) 7 2
C27 K1 K1 61.74(9) . 2
O1 K1 K1 82.67(7) 2 8
O1 K1 K1 40.59(7) . 8
O1 K1 K1 39.75(8) 7 8
N1 K1 K1 77.80(9) . 8
C27 K1 K1 60.33(9) 7 8
C21 K1 K1 96.67(14) . 8
C26 K1 K1 86.32(11) . 8
C15 K1 K1 158.69(10) 7 8
C27 K1 K1 47.83(8) . 8
K1 K1 K1 62.913(15) 2 8
O1 K1 K1 40.59(7) 2 7
O1 K1 K1 82.66(7) . 7
O1 K1 K1 39.77(7) 7 7
N1 K1 K1 82.86(9) . 7
C27 K1 K1 56.50(9) 7 7
C21 K1 K1 130.62(18) . 7
C26 K1 K1 135.07(11) . 7
C15 K1 K1 105.37(10) 7 7
C27 K1 K1 97.35(8) . 7
K1 K1 K1 62.913(15) 2 7
K1 K1 K1 54.17(3) 8 7
C27 O1 K1 139.9(3) . 2
C27 O1 K1 123.3(3) . .
K1 O1 K1 89.16(11) 2 .
C27 O1 K1 97.3(3) . 8
K1 O1 K1 99.66(11) 2 8
K1 O1 K1 99.64(11) . 8
C1 N1 C27 119.7(4) . 7
C1 N1 K1 146.7(3) . .
C27 N1 K1 89.9(3) 7 .
C27 N4 C26 119.5(5) . .
C1 N2 C2 110.1(4) . .
C1 N2 C13 126.2(4) . .
C2 N2 C13 123.0(4) . .
C1 N3 C3 109.7(5) . .
C1 N3 C4 124.2(5) . .
C3 N3 C4 125.3(5) . .
N1 C1 N3 125.1(5) . .
N1 C1 N2 130.3(5) . .
N3 C1 N2 104.5(4) . .
O1 C27 N4 127.8(5) . .
O1 C27 N1 116.4(4) . 8
N4 C27 N1 115.4(4) . 8
O1 C27 K1 58.9(2) . 8
N4 C27 K1 150.0(4) . 8
N1 C27 K1 63.4(2) 8 8
O1 C27 K1 39.0(2) . .
N4 C27 K1 94.7(3) . .
N1 C27 K1 137.8(3) 8 .
K1 C27 K1 75.67(10) 8 .
C25 C26 C21 115.7(8) . .
C25 C26 N4 118.5(8) . .
C21 C26 N4 125.4(7) . .
C25 C26 K1 102.8(5) . .
C21 C26 K1 77.1(4) . .
N4 C26 K1 96.6(3) . .
C9 C4 C5 122.0(6) . .
C9 C4 N3 120.1(6) . .
C5 C4 N3 117.8(5) . .
C7 C6 C5 123.1(7) . .
C7 C6 H6 118.5 . .
C5 C6 H6 118.5 . .
C2 C3 N3 108.8(5) . .
C2 C3 H3 125.6 . .
N3 C3 H3 125.6 . .
C3 C2 N2 107.0(5) . .
C3 C2 H2 126.5 . .
N2 C2 H2 126.5 . .
C6 C7 C8 118.1(6) . .
C6 C7 C12 122.5(8) . .
C8 C7 C12 119.4(8) . .
C8 C9 C4 117.2(7) . .
C8 C9 C10 123.4(7) . .
C4 C9 C10 119.4(6) . .
C5 C11 H11A 109.5 . .
C5 C11 H11B 109.5 . .
H11A C11 H11B 109.5 . .
C5 C11 H11C 109.5 . .
H11A C11 H11C 109.5 . .
H11B C11 H11C 109.5 . .
C9 C8 C7 122.8(7) . .
C9 C8 H8 118.6 . .
C7 C8 H8 118.6 . .
C6 C5 C4 116.8(6) . .
C6 C5 C11 122.3(6) . .
C4 C5 C11 120.9(6) . .
C9 C10 H10A 109.5 . .
C9 C10 H10B 109.5 . .
H10A C10 H10B 109.5 . .
C9 C10 H10C 109.5 . .
H10A C10 H10C 109.5 . .
H10B C10 H10C 109.5 . .
C7 C12 H12A 109.5 . .
C7 C12 H12B 109.5 . .
H12A C12 H12B 109.5 . .
C7 C12 H12C 109.5 . .
H12A C12 H12C 109.5 . .
H12B C12 H12C 109.5 . .
C26 C21 C22 122.6(12) . .
C26 C21 K1 79.7(4) . .
C22 C21 K1 104.7(8) . .
C26 C21 H21 118.7 . .
C22 C21 H21 118.7 . .
K1 C21 H21 85.5 . .
C24A C25 C26 132(3) . .
C26 C25 C24B 113(3) . .
C24A C25 C23A 25(3) . .
C26 C25 C23A 107.4(18) . .
C24A C25 H25 113.8 . .
C26 C25 H25 113.8 . .
C23A C25 H25 138.4 . .
C23B C22 C21 126.1(19) . .
C21 C22 C23A 102(2) . .
C21 C22 H22 128.9 . .
C23A C22 H22 128.9 . .
C29 O2 C29 97(2) 2_665 .
C24A C23A C25 36(4) . .
C24A C23A C22 128(5) . .
C25 C23A C22 91.9(12) . .
C24A C23A H23A 161.8 . .
C25 C23A H23A 161.8 . .
C22 C23A H23A 70.1 . .
C23A C24A C25 118(6) . .
C23A C24A H24A 120.9 . .
C25 C24A H24A 120.9 . .
C22 C23B C24B 115(4) . .
C22 C23B H23B 122.5 . .
C24B C23B H23B 122.5 . .
C23B C24B C25 106(4) . .
C23B C24B H24B 126.9 . .
C25 C24B H24B 126.9 . .
C30 C31 O3 105.2(12) . .
C30 C31 H31A 110.7 . .
O3 C31 H31A 110.7 . .
C30 C31 H31B 110.7 . .
O3 C31 H31B 110.7 . .
H31A C31 H31B 108.8 . .
C30 C30 C31 108.7(11) 2_675 .
C30 C30 H30A 109.9 2_675 .
C31 C30 H30A 109.9 . .
C30 C30 H30B 109.9 2_675 .
C31 C30 H30B 109.9 . .
H30A C30 H30B 108.3 . .
O2 C29 C28 116.2(18) . .
O2 C29 C29 41.6(11) . 2_665
C28 C29 C29 75.2(11) . 2_665
O2 C29 H29A 108.2 . .
C28 C29 H29A 108.2 . .
C29 C29 H29A 131.3 2_665 .
O2 C29 H29B 108.2 . .
C28 C29 H29B 108.2 . .
C29 C29 H29B 117.6 2_665 .
H29A C29 H29B 107.4 . .
C31 O3 C31 102.5(15) . 2_675
C29 C28 C28 100.9(16) . 2_665
C29 C28 H28A 111.6 . .
C28 C28 H28A 111.6 2_665 .
C29 C28 H28B 111.6 . .
C28 C28 H28B 111.6 2_665 .
H28A C28 H28B 109.4 . .
C15 C14 C13 118.3(5) . .
C15 C14 C19 120.9(5) . .
C13 C14 C19 120.7(5) . .
C14 C19 H19A 109.5 . .
C14 C19 H19B 109.5 . .
H19A C19 H19B 109.5 . .
C14 C19 H19C 109.5 . .
H19A C19 H19C 109.5 . .
H19B C19 H19C 109.5 . .
C18 C13 C14 121.4(5) . .
C18 C13 N2 119.2(5) . .
C14 C13 N2 119.3(5) . .
C18 C20 H20A 109.5 . .
C18 C20 H20B 109.5 . .
H20A C20 H20B 109.5 . .
C18 C20 H20C 109.5 . .
H20A C20 H20C 109.5 . .
H20B C20 H20C 109.5 . .
C13 C18 C17 118.0(6) . .
C13 C18 C20 121.0(6) . .
C17 C18 C20 120.9(6) . .
C17 C16 C15 117.8(6) . .
C17 C16 C20A 120.5(7) . .
C15 C16 C20A 121.7(7) . .
C16 C17 C18 122.1(6) . .
C16 C17 H17 118.9 . .
C18 C17 H17 118.9 . .
C14 C15 C16 122.4(6) . .
C14 C15 K1 85.5(3) . 8
C16 C15 K1 118.1(4) . 8
C14 C15 H15 118.8 . .
C16 C15 H15 118.8 . .
K1 C15 H15 65.9 8 .
C16 C20A H20D 109.5 . .
C16 C20A H20E 109.5 . .
H20D C20A H20E 109.5 . .
C16 C20A H20F 109.5 . .
H20D C20A H20F 109.5 . .
H20E C20A H20F 109.5 . .

loop_
_geom_bond_atom_site_label_1
_geom_bond_atom_site_label_2
_geom_bond_distance
_geom_bond_site_symmetry_2
K1 O1 2.660(4) 2
K1 O1 2.661(3) .
K1 O1 2.707(3) 7
K1 N1 2.805(4) .
K1 C27 3.137(5) 7
K1 C21 3.418(9) .
K1 C26 3.450(6) .
K1 C15 3.497(6) 7
K1 C27 3.530(5) .
K1 K1 3.735(2) 2
K1 K1 4.1011(18) 8
K1 K1 4.1011(18) 7
O1 C27 1.280(6) .
O1 K1 2.660(4) 2
O1 K1 2.707(3) 8
N1 C1 1.281(6) .
N1 C27 1.411(6) 7
N4 C27 1.311(6) .
N4 C26 1.389(8) .
N2 C1 1.397(7) .
N2 C2 1.399(7) .
N2 C13 1.436(7) .
N3 C1 1.374(7) .
N3 C3 1.398(7) .
N3 C4 1.432(7) .
C27 N1 1.411(6) 8
C27 K1 3.137(5) 8
C26 C25 1.361(11) .
C26 C21 1.378(11) .
C4 C9 1.390(9) .
C4 C5 1.403(9) .
C6 C7 1.362(10) .
C6 C5 1.379(9) .
C6 H6 0.9300 .
C3 C2 1.331(9) .
C3 H3 0.9300 .
C2 H2 0.9300 .
C7 C8 1.377(10) .
C7 C12 1.506(9) .
C9 C8 1.373(10) .
C9 C10 1.512(11) .
C11 C5 1.480(9) .
C11 H11A 0.9600 .
C11 H11B 0.9600 .
C11 H11C 0.9600 .
C8 H8 0.9300 .
C10 H10A 0.9600 .
C10 H10B 0.9600 .
C10 H10C 0.9600 .
C12 H12A 0.9600 .
C12 H12B 0.9600 .
C12 H12C 0.9600 .
C21 C22 1.393(13) .
C21 H21 0.9300 .
C25 C24A 1.27(3) .
C25 C24B 1.70(7) .
C25 C23A 1.88(7) .
C25 H25 0.9300 .
C22 C23B 1.17(3) .
C22 C23A 1.90(6) .
C22 H22 0.9300 .
O2 C29 1.35(2) 2_665
O2 C29 1.35(2) .
C23A C24A 0.92(9) .
C23A H23A 0.9300 .
C24A H24A 0.9300 .
C23B C24B 1.44(10) .
C23B H23B 0.9300 .
C24B H24B 0.9300 .
C31 C30 1.417(15) .
C31 O3 1.566(15) .
C31 H31A 0.9700 .
C31 H31B 0.9700 .
C30 C30 1.40(3) 2_675
C30 H30A 0.9700 .
C30 H30B 0.9700 .
C29 C28 1.36(3) .
C29 C29 2.01(4) 2_665
C29 H29A 0.9700 .
C29 H29B 0.9700 .
O3 C31 1.566(15) 2_675
C28 C28 1.39(3) 2_665
C28 H28A 0.9700 .
C28 H28B 0.9700 .
C14 C15 1.376(8) .
C14 C13 1.402(8) .
C14 C19 1.499(8) .
C19 H19A 0.9600 .
C19 H19B 0.9600 .
C19 H19C 0.9600 .
C13 C18 1.390(8) .
C20 C18 1.503(10) .
C20 H20A 0.9600 .
C20 H20B 0.9600 .
C20 H20C 0.9600 .
C18 C17 1.395(9) .
C16 C17 1.387(11) .
C16 C15 1.391(9) .
C16 C20A 1.518(9) .
C17 H17 0.9300 .
C15 K1 3.497(6) 8
C15 H15 0.9300 .
C20A H20D 0.9600 .
C20A H20E 0.9600 .
C20A H20F 0.9600 .

loop_
_geom_torsion_atom_site_label_1
_geom_torsion_atom_site_label_2
_geom_torsion_atom_site_label_3
_geom_torsion_atom_site_label_4
_geom_torsion
_geom_torsion_site_symmetry_1
_geom_torsion_site_symmetry_4
C27 N1 C1 N3 154.3(5) 7 .
K1 N1 C1 N3 -56.4(9) . .
C27 N1 C1 N2 -30.2(8) 7 .
K1 N1 C1 N2 119.2(6) . .
C3 N3 C1 N1 176.5(5) . .
C4 N3 C1 N1 -13.4(9) . .
C3 N3 C1 N2 0.0(6) . .
C4 N3 C1 N2 170.1(5) . .
C2 N2 C1 N1 -176.6(6) . .
C13 N2 C1 N1 -6.4(9) . .
C2 N2 C1 N3 -0.4(6) . .
C13 N2 C1 N3 169.8(5) . .
K1 O1 C27 N4 -101.2(6) 2 .
K1 O1 C27 N4 37.7(6) . .
K1 O1 C27 N4 144.3(5) 8 .
K1 O1 C27 N1 86.6(5) 2 8
K1 O1 C27 N1 -134.5(3) . 8
K1 O1 C27 N1 -27.8(4) 8 8
K1 O1 C27 K1 114.5(4) 2 8
K1 O1 C27 K1 -106.6(3) . 8
K1 O1 C27 K1 -138.9(6) 2 .
K1 O1 C27 K1 106.6(3) 8 .
C26 N4 C27 O1 10.2(8) . .
C26 N4 C27 N1 -177.5(5) . 8
C26 N4 C27 K1 102.2(7) . 8
C26 N4 C27 K1 33.0(5) . .
C27 N4 C26 C25 -142.4(7) . .
C27 N4 C26 C21 44.9(9) . .
C27 N4 C26 K1 -34.0(5) . .
C1 N3 C4 C9 107.5(7) . .
C3 N3 C4 C9 -84.0(8) . .
C1 N3 C4 C5 -74.6(7) . .
C3 N3 C4 C5 93.9(7) . .
C1 N3 C3 C2 0.3(8) . .
C4 N3 C3 C2 -169.6(6) . .
N3 C3 C2 N2 -0.5(8) . .
C1 N2 C2 C3 0.5(7) . .
C13 N2 C2 C3 -170.0(5) . .
C5 C6 C7 C8 0.8(10) . .
C5 C6 C7 C12 179.9(7) . .
C5 C4 C9 C8 -1.1(9) . .
N3 C4 C9 C8 176.7(6) . .
C5 C4 C9 C10 -179.7(6) . .
N3 C4 C9 C10 -2.0(9) . .
C4 C9 C8 C7 1.7(11) . .
C10 C9 C8 C7 -179.7(7) . .
C6 C7 C8 C9 -1.6(11) . .
C12 C7 C8 C9 179.3(8) . .
C7 C6 C5 C4 -0.3(10) . .
C7 C6 C5 C11 -178.4(6) . .
C9 C4 C5 C6 0.4(8) . .
N3 C4 C5 C6 -177.4(5) . .
C9 C4 C5 C11 178.5(6) . .
N3 C4 C5 C11 0.7(8) . .
C25 C26 C21 C22 -2.8(13) . .
N4 C26 C21 C22 170.1(9) . .
K1 C26 C21 C22 -101.0(10) . .
C25 C26 C21 K1 98.2(6) . .
N4 C26 C21 K1 -88.9(6) . .
C21 C26 C25 C24A 9(4) . .
N4 C26 C25 C24A -165(4) . .
K1 C26 C25 C24A 90(4) . .
C21 C26 C25 C24B -20(4) . .
N4 C26 C25 C24B 167(3) . .
K1 C26 C25 C24B 62(3) . .
C21 C26 C25 C23A 2.9(15) . .
N4 C26 C25 C23A -170.5(13) . .
K1 C26 C25 C23A 84.6(13) . .
C26 C21 C22 C23B -1(3) . .
K1 C21 C22 C23B -88(2) . .
C26 C21 C22 C23A 1.0(17) . .
K1 C21 C22 C23A -86.2(13) . .
C26 C25 C23A C24A 170(6) . .
C24B C25 C23A C24A -80(11) . .
C24A C25 C23A C22 -172(7) . .
C26 C25 C23A C22 -2.0(17) . .
C24B C25 C23A C22 107(10) . .
C22 C23A C24A C25 10(8) . .
C26 C25 C24A C23A -13(8) . .
C24B C25 C24A C23A 47(10) . .
C21 C22 C23B C24B 32(5) . .
C23A C22 C23B C24B 27(5) . .
C22 C23B C24B C25 -50(6) . .
C24A C25 C24B C23B -91(9) . .
C26 C25 C24B C23B 45(6) . .
C23A C25 C24B C23B -34(7) . .
O3 C31 C30 C30 26(2) . 2_675
C29 O2 C29 C28 -10.6(18) 2_665 .
C30 C31 O3 C31 -9.4(10) . 2_675
O2 C29 C28 C28 26(4) . 2_665
C29 C29 C28 C28 19(3) 2_665 2_665
C15 C14 C13 C18 -0.9(8) . .
C19 C14 C13 C18 178.7(5) . .
C15 C14 C13 N2 -177.4(5) . .
C19 C14 C13 N2 2.1(8) . .
C1 N2 C13 C18 118.2(6) . .
C2 N2 C13 C18 -72.9(7) . .
C1 N2 C13 C14 -65.2(7) . .
C2 N2 C13 C14 103.8(6) . .
C14 C13 C18 C17 0.2(9) . .
N2 C13 C18 C17 176.8(5) . .
C14 C13 C18 C20 175.9(6) . .
N2 C13 C18 C20 -7.5(9) . .
C15 C16 C17 C18 -0.4(11) . .
C20A C16 C17 C18 179.1(7) . .
C13 C18 C17 C16 0.4(10) . .
C20 C18 C17 C16 -175.3(7) . .
C13 C14 C15 C16 0.9(8) . .
C19 C14 C15 C16 -178.7(6) . .
C13 C14 C15 K1 -119.8(5) . 8
C19 C14 C15 K1 60.7(5) . 8
C17 C16 C15 C14 -0.2(10) . .
C20A C16 C15 C14 -179.7(6) . .
C17 C16 C15 K1 103.3(7) . 8
C20A C16 C15 K1 -76.2(8) . 8
